data_1550534
loop_
_publ_author_name
'Nagae, Haruki'
'Hirai, Takahiro'
'Kato, Daiki'
'Soma, Shusei'
'Akebi, Shin-ya'
'Mashima, Kazushi'

_publ_section_title
;
 Dinuclear Manganese Alkoxide Complexes as Catalysts for C---N Bond
 Cleavage of Simple Tertiary N,N-Dialkylamides to Give Esters
;
_journal_name_full 'Chemical Science'
_journal_paper_doi 10.1039/C8SC05819A
_journal_year 2019
_chemical_formula_moiety 'C52 H54 Mn2 N4 O6'
_chemical_formula_sum 'C52 H54 Mn2 N4 O6'
_chemical_formula_weight 940.90
_chemical_melting_point 232(2)
_chemical_name_common 6a
_chemical_name_systematic 6a
_chemical_properties_physical Air-sensitive,Moisture-sensitive,Oxygen-sensitive
_space_group_crystal_system monoclinic
_space_group_IT_number 14
_space_group_name_Hall '-P 2ybc'
_space_group_name_H-M_alt 'P 1 21/c 1'
_symmetry_space_group_name_Hall '-P 2ybc'
_symmetry_space_group_name_H-M 'P 1 21/c 1'
_atom_sites_solution_hydrogens geom
_atom_sites_solution_primary direct
_atom_sites_solution_secondary difmap
_audit_update_record
;
2018-08-31 deposited with the CCDC.
2019-01-29 downloaded from the CCDC.
;
_cell_angle_alpha 90.0000
_cell_angle_beta 94.542(2)
_cell_angle_gamma 90.0000
_cell_formula_units_Z 2
_cell_length_a 10.4733(10)
_cell_length_b 20.948(2)
_cell_length_c 10.6581(11)
_cell_measurement_reflns_used 5291
_cell_measurement_temperature 113
_cell_measurement_theta_max 27.50
_cell_measurement_theta_min 3.00
_cell_volume 2331.0(4)
_computing_cell_refinement 'CrystalClear-SM Expert 2.1 b45'
_computing_data_collection 'CrystalClear-SM Expert 2.1 b45 (Rigaku, 2015)'
_computing_data_reduction 'CrystalClear-SM Expert 2.1 b45'
_computing_molecular_graphics 'CrystalStructure 4.2.4'
_computing_publication_material 'CrystalStructure 4.2.4 (Rigaku, 2016)'
_computing_structure_refinement 'SHELXL Version 2016/4 (Sheldrick, 2008)'
_computing_structure_solution 'SIR92 (Altomare, et al., 1994)'
_diffrn_ambient_temperature 113
_diffrn_detector_area_resol_mean 5.814
_diffrn_measured_fraction_theta_full 0.998
_diffrn_measured_fraction_theta_max 0.998
_diffrn_measurement_device_type 'Rigaku XtaLAB P200'
_diffrn_measurement_method \w
_diffrn_radiation_type 'Mo K\a'
_diffrn_radiation_wavelength 0.71075
_diffrn_reflns_av_R_equivalents 0.0482
_diffrn_reflns_Laue_measured_fraction_full 0.998
_diffrn_reflns_Laue_measured_fraction_max 0.998
_diffrn_reflns_limit_h_max 13
_diffrn_reflns_limit_h_min -13
_diffrn_reflns_limit_k_max 26
_diffrn_reflns_limit_k_min -27
_diffrn_reflns_limit_l_max 13
_diffrn_reflns_limit_l_min -13
_diffrn_reflns_number 38145
_diffrn_reflns_point_group_measured_fraction_full 0.998
_diffrn_reflns_point_group_measured_fraction_max 0.998
_diffrn_reflns_theta_full 25.242
_diffrn_reflns_theta_max 27.511
_diffrn_reflns_theta_min 3.004
_diffrn_standards_number 0
_exptl_absorpt_coefficient_mu 0.596
_exptl_absorpt_correction_T_max 0.971
_exptl_absorpt_correction_T_min 0.860
_exptl_absorpt_correction_type multi-scan
_exptl_absorpt_process_details 'REQAB (Rigaku, 1998)'
_exptl_crystal_colour red
_exptl_crystal_density_diffrn 1.340
_exptl_crystal_density_method 'not measured'
_exptl_crystal_description block
_exptl_crystal_F_000 984.00
_exptl_crystal_recrystallization_method 'Re-crystallisation from solvent: toluene'
_exptl_crystal_size_max 0.100
_exptl_crystal_size_mid 0.100
_exptl_crystal_size_min 0.050
_refine_diff_density_max 0.56
_refine_diff_density_min -0.26
_refine_ls_extinction_method none
_refine_ls_goodness_of_fit_ref 1.071
_refine_ls_hydrogen_treatment constr
_refine_ls_number_parameters 367
_refine_ls_number_reflns 5350
_refine_ls_number_restraints 0
_refine_ls_R_factor_all 0.0477
_refine_ls_R_factor_gt 0.0348
_refine_ls_shift/su_max 0.002
_refine_ls_structure_factor_coef Fsqd
_refine_ls_weighting_details 'w = 1/[\s^2^(Fo^2^)+(0.0557P)^2^+0.3564P] where P=(Fo^2^+2Fc^2^)/3'
_refine_ls_weighting_scheme calc
_refine_ls_wR_factor_gt 0.0927
_refine_ls_wR_factor_ref 0.0969
_reflns_Friedel_coverage 0.000
_reflns_number_gt 4235
_reflns_number_total 5350
_reflns_threshold_expression F^2^>2.0\s(F^2^)
_cod_data_source_file c8sc05819a2.cif
_cod_data_source_block 6a
_cod_depositor_comments
;
The following automatic conversions were performed:

'_chemical_melting_point' value '230-234' was changed to '232(2)' -
the average value was taken and precision was estimated.

Automatic conversion script
Id: cif_fix_values 4973 2017-02-22 13:04:09Z antanas 
;
_cod_database_code 1550534

loop_
_space_group_symop_id
_space_group_symop_operation_xyz
1 +X,+Y,+Z
2 -X,1/2+Y,1/2-Z
3 -X,-Y,-Z
4 +X,-1/2-Y,-1/2+Z

loop_
_atom_site_label
_atom_site_type_symbol
_atom_site_fract_x
_atom_site_fract_y
_atom_site_fract_z
_atom_site_U_iso_or_equiv
_atom_site_adp_type
_atom_site_occupancy
_atom_site_site_symmetry_order
_atom_site_calc_flag
_atom_site_refinement_flags_posn
_atom_site_refinement_flags_adp
_atom_site_refinement_flags_occupancy
_atom_site_disorder_assembly
_atom_site_disorder_group
MN1 Mn 1.04498(2) 0.05263(2) 0.90393(2) 0.02297(9) Uani 1 1 d . . . . .
O1 O 1.10612(11) 0.13630(5) 1.01488(11) 0.0298(3) Uani 1 1 d . . . . .
O2 O 0.94014(12) 0.12373(6) 0.78700(11) 0.0318(3) Uani 1 1 d . . . . .
O3 O 1.12349(11) -0.01359(6) 1.03411(11) 0.0294(3) Uani 1 1 d . . . . .
N1 N 1.22272(13) 0.07228(6) 0.78585(12) 0.0257(3) Uani 1 1 d . . . . .
N2 N 1.04315(12) -0.01819(6) 0.73600(12) 0.0223(3) Uani 1 1 d . . . . .
C1 C 1.06138(17) 0.19192(8) 1.00941(15) 0.0298(4) Uani 1 1 d . . . . .
C2 C 0.96940(18) 0.21477(8) 0.91778(16) 0.0350(4) Uani 1 1 d . . . . .
H2 H 0.941978 0.257659 0.926464 0.042 Uiso 1 1 calc R U . . .
C3 C 0.91391(17) 0.18043(9) 0.81446(15) 0.0321(4) Uani 1 1 d . . . . .
C4 C 1.1127(2) 0.23721(9) 1.11222(19) 0.0424(5) Uani 1 1 d . . . . .
H4A H 1.206316 0.238898 1.113971 0.051 Uiso 1 1 calc R U . . .
H4B H 1.087552 0.222068 1.193705 0.051 Uiso 1 1 calc R U . . .
H4C H 1.077355 0.279965 1.095462 0.051 Uiso 1 1 calc R U . . .
C5 C 0.8134(2) 0.21329(11) 0.72726(18) 0.0474(5) Uani 1 1 d . . . . .
H5A H 0.728670 0.196015 0.741168 0.057 Uiso 1 1 calc R U . . .
H5B H 0.831688 0.205865 0.639699 0.057 Uiso 1 1 calc R U . . .
H5C H 0.814622 0.259246 0.744475 0.057 Uiso 1 1 calc R U . . .
C6 C 1.31089(17) 0.11730(8) 0.81024(17) 0.0333(4) Uani 1 1 d . . . . .
H6 H 1.307411 0.141782 0.884919 0.040 Uiso 1 1 calc R U . . .
C7 C 1.40819(17) 0.13041(9) 0.73180(18) 0.0374(4) Uani 1 1 d . . . . .
H7 H 1.469015 0.163032 0.753360 0.045 Uiso 1 1 calc R U . . .
C8 C 1.41524(16) 0.09592(9) 0.62370(17) 0.0317(4) Uani 1 1 d . . . . .
H8 H 1.480970 0.104304 0.569427 0.038 Uiso 1 1 calc R U . . .
C9 C 1.32384(15) 0.04776(7) 0.59365(15) 0.0252(3) Uani 1 1 d . . . . .
C10 C 1.32222(16) 0.00996(8) 0.48166(15) 0.0288(4) Uani 1 1 d . . . . .
H10 H 1.385414 0.016975 0.423954 0.035 Uiso 1 1 calc R U . . .
C11 C 1.23216(16) -0.03563(8) 0.45656(15) 0.0275(3) Uani 1 1 d . . . . .
H11 H 1.233028 -0.060102 0.381581 0.033 Uiso 1 1 calc R U . . .
C12 C 1.13570(15) -0.04741(7) 0.54155(14) 0.0233(3) Uani 1 1 d . . . . .
C13 C 1.04017(15) -0.09426(7) 0.52045(15) 0.0264(3) Uani 1 1 d . . . . .
H13 H 1.036760 -0.119621 0.446366 0.032 Uiso 1 1 calc R U . . .
C14 C 0.95222(15) -0.10311(8) 0.60710(15) 0.0267(3) Uani 1 1 d . . . . .
H14 H 0.888887 -0.135465 0.594903 0.032 Uiso 1 1 calc R U . . .
C15 C 0.95641(15) -0.06385(7) 0.71454(15) 0.0253(3) Uani 1 1 d . . . . .
H15 H 0.894689 -0.070298 0.773997 0.030 Uiso 1 1 calc R U . . .
C16 C 1.22916(15) 0.03801(7) 0.67838(14) 0.0220(3) Uani 1 1 d . . . . .
C17 C 1.13297(14) -0.01065(7) 0.65195(14) 0.0211(3) Uani 1 1 d . . . . .
C21 C 0.6130(2) 0.31392(14) 0.9004(3) 0.0623(7) Uani 1 1 d . . . . .
C18A C 1.2518(5) -0.0231(4) 1.0720(6) 0.0551(14) Uani 0.5 1 d . . P A 1
H18A H 1.299351 0.017157 1.061985 0.066 Uiso 0.5 1 calc R U P A 1
H18B H 1.260369 -0.034837 1.162269 0.066 Uiso 0.5 1 calc R U P A 1
C24A C 0.3806(4) 0.3515(2) 0.7709(5) 0.0465(11) Uani 0.6 1 d . . P B 1
H24A H 0.300223 0.362478 0.728850 0.056 Uiso 0.6 1 calc R U P B 1
C25A C 0.3887(6) 0.3015(3) 0.8578(6) 0.0439(15) Uani 0.6 1 d . . P B 1
H25A H 0.313736 0.278746 0.875671 0.053 Uiso 0.6 1 calc R U P B 1
C19A C 1.3044(8) -0.0705(4) 1.0030(7) 0.118(3) Uani 0.5 1 d . . P A 1
H19A H 1.243778 -0.106042 0.991155 0.176 Uiso 0.5 1 calc R U P A 1
H19B H 1.383883 -0.085713 1.048028 0.176 Uiso 0.5 1 calc R U P A 1
H19C H 1.323159 -0.053570 0.920762 0.176 Uiso 0.5 1 calc R U P A 1
C20A C 0.5075(4) 0.28494(17) 0.9185(3) 0.0418(8) Uani 0.6 1 d . . P B 1
C22A C 0.6044(5) 0.3683(3) 0.8058(5) 0.0592(14) Uani 0.6 1 d . . P B 1
H22A H 0.679105 0.391095 0.787531 0.071 Uiso 0.6 1 calc R U P B 1
C26A C 0.5196(6) 0.2337(3) 1.0111(5) 0.0593(12) Uani 0.6 1 d . . P B 1
H26A H 0.581686 0.202173 0.985745 0.089 Uiso 0.6 1 calc R U P B 1
H26B H 0.436180 0.213104 1.016470 0.089 Uiso 0.6 1 calc R U P B 1
H26C H 0.549055 0.251377 1.093529 0.089 Uiso 0.6 1 calc R U P B 1
C23A C 0.4865(4) 0.3842(2) 0.7467(5) 0.0516(10) Uani 0.6 1 d . . P B 1
H23A H 0.480170 0.418513 0.688382 0.062 Uiso 0.6 1 calc R U P B 1
C23B C 0.4354(6) 0.2489(3) 0.9849(5) 0.0437(12) Uani 0.4 1 d . . P B 2
H23B H 0.404787 0.218113 1.040696 0.052 Uiso 0.4 1 calc R U P B 2
C20B C 0.5313(6) 0.3387(3) 0.8289(5) 0.0489(14) Uani 0.4 1 d . . P B 2
C24B C 0.3512(6) 0.2797(3) 0.8990(6) 0.0384(15) Uani 0.4 1 d . . P B 2
H24B H 0.262326 0.269910 0.894216 0.046 Uiso 0.4 1 calc R U P B 2
C22B C 0.5658(8) 0.2632(4) 0.9892(9) 0.062(2) Uani 0.4 1 d . . P B 2
H22B H 0.624775 0.241604 1.046840 0.075 Uiso 0.4 1 calc R U P B 2
C26B C 0.5736(13) 0.3870(5) 0.7421(9) 0.084(4) Uani 0.4 1 d . . P B 2
H26D H 0.566504 0.429422 0.779462 0.125 Uiso 0.4 1 calc R U P B 2
H26E H 0.519763 0.384912 0.662704 0.125 Uiso 0.4 1 calc R U P B 2
H26F H 0.663013 0.378844 0.725930 0.125 Uiso 0.4 1 calc R U P B 2
C25B C 0.3982(9) 0.3253(4) 0.8195(8) 0.0361(18) Uani 0.4 1 d . . P B 2
H25B H 0.341820 0.347101 0.759795 0.043 Uiso 0.4 1 calc R U P B 2
C18B C 1.2385(4) -0.0482(2) 1.0165(5) 0.0369(10) Uani 0.5 1 d . . P A 2
H18C H 1.253965 -0.050083 0.926128 0.044 Uiso 0.5 1 calc R U P A 2
H18D H 1.232824 -0.092289 1.048940 0.044 Uiso 0.5 1 calc R U P A 2
C19B C 1.3494(4) -0.0103(3) 1.0929(5) 0.0749(18) Uani 0.5 1 d . . P A 2
H19D H 1.361076 0.031193 1.052783 0.112 Uiso 0.5 1 calc R U P A 2
H19E H 1.429173 -0.034796 1.093778 0.112 Uiso 0.5 1 calc R U P A 2
H19F H 1.326811 -0.003708 1.179397 0.112 Uiso 0.5 1 calc R U P A 2

loop_
_atom_site_aniso_label
_atom_site_aniso_U_11
_atom_site_aniso_U_22
_atom_site_aniso_U_33
_atom_site_aniso_U_23
_atom_site_aniso_U_13
_atom_site_aniso_U_12
MN1 0.02894(14) 0.02245(14) 0.01786(13) -0.00242(9) 0.00394(9) 0.00142(10)
O1 0.0386(6) 0.0261(6) 0.0240(6) -0.0031(5) -0.0010(5) 0.0046(5)
O2 0.0419(7) 0.0314(6) 0.0213(6) -0.0033(5) -0.0016(5) 0.0055(5)
O3 0.0266(6) 0.0346(7) 0.0275(6) 0.0046(5) 0.0047(5) 0.0040(5)
N1 0.0306(7) 0.0249(7) 0.0219(7) -0.0025(5) 0.0037(5) -0.0029(5)
N2 0.0261(7) 0.0237(7) 0.0175(6) -0.0004(5) 0.0034(5) 0.0001(5)
C1 0.0362(9) 0.0298(9) 0.0234(8) -0.0006(7) 0.0037(7) 0.0029(7)
C2 0.0500(11) 0.0276(9) 0.0268(9) -0.0045(7) -0.0006(8) 0.0129(8)
C3 0.0370(9) 0.0371(10) 0.0222(8) -0.0006(7) 0.0031(7) 0.0095(8)
C4 0.0568(12) 0.0309(9) 0.0373(11) -0.0085(8) -0.0099(9) 0.0083(9)
C5 0.0550(12) 0.0522(12) 0.0332(10) -0.0064(9) -0.0079(9) 0.0221(10)
C6 0.0371(9) 0.0330(9) 0.0301(9) -0.0069(7) 0.0044(7) -0.0084(7)
C7 0.0355(9) 0.0364(10) 0.0405(11) -0.0020(8) 0.0045(8) -0.0130(8)
C8 0.0271(8) 0.0359(9) 0.0328(9) 0.0062(8) 0.0071(7) -0.0029(7)
C9 0.0261(8) 0.0260(8) 0.0236(8) 0.0045(6) 0.0023(6) 0.0023(6)
C10 0.0294(9) 0.0352(9) 0.0230(8) 0.0035(7) 0.0090(7) 0.0051(7)
C11 0.0342(9) 0.0294(8) 0.0195(8) -0.0028(7) 0.0062(6) 0.0063(7)
C12 0.0293(8) 0.0215(7) 0.0191(7) 0.0004(6) 0.0018(6) 0.0048(6)
C13 0.0349(9) 0.0229(8) 0.0209(8) -0.0041(6) 0.0001(6) 0.0037(7)
C14 0.0319(8) 0.0219(8) 0.0259(9) -0.0012(6) 0.0006(6) -0.0036(7)
C15 0.0290(8) 0.0257(8) 0.0214(8) 0.0016(6) 0.0035(6) -0.0020(6)
C16 0.0254(8) 0.0211(7) 0.0193(7) 0.0017(6) 0.0013(6) 0.0025(6)
C17 0.0252(8) 0.0205(7) 0.0175(7) 0.0013(6) 0.0019(6) 0.0034(6)
C21 0.0389(12) 0.0832(19) 0.0635(16) -0.0412(15) -0.0039(11) 0.0014(12)
C18A 0.040(3) 0.084(5) 0.042(3) 0.019(3) 0.005(2) 0.003(3)
C24A 0.043(2) 0.045(3) 0.051(3) -0.016(2) -0.005(2) 0.0124(19)
C25A 0.038(3) 0.044(5) 0.050(5) -0.016(3) 0.003(3) -0.002(3)
C19A 0.095(5) 0.158(8) 0.107(6) 0.045(6) 0.052(5) 0.070(6)
C20A 0.047(2) 0.0436(19) 0.0333(17) -0.0176(15) -0.0046(16) 0.0045(16)
C22A 0.046(2) 0.077(4) 0.054(3) -0.029(3) 0.004(3) -0.018(3)
C26A 0.061(4) 0.072(4) 0.042(2) -0.014(3) -0.013(2) 0.006(3)
C23A 0.046(2) 0.053(2) 0.056(3) -0.021(2) 0.006(2) -0.005(2)
C23B 0.053(3) 0.038(3) 0.039(3) -0.013(2) -0.006(3) 0.001(3)
C20B 0.058(4) 0.043(3) 0.048(3) -0.020(3) 0.019(3) -0.021(3)
C24B 0.037(4) 0.034(3) 0.044(4) -0.005(3) 0.003(3) -0.004(3)
C22B 0.051(5) 0.064(5) 0.069(5) -0.028(4) -0.014(4) 0.005(4)
C26B 0.119(10) 0.074(6) 0.063(6) -0.020(5) 0.040(7) -0.042(7)
C25B 0.037(3) 0.039(6) 0.032(6) -0.004(3) 0.003(3) -0.005(4)
C18B 0.033(2) 0.042(3) 0.039(3) 0.007(2) 0.017(2) 0.021(2)
C19B 0.024(2) 0.144(6) 0.057(3) 0.022(3) 0.001(2) 0.005(3)

loop_
_atom_type_symbol
_atom_type_description
_atom_type_scat_dispersion_real
_atom_type_scat_dispersion_imag
_atom_type_scat_source
C C 0.0033 0.0016
;
International Tables for Crystallography
(Vol. C, Tables 4.2.6.8 and 6.1.1.4)
;
H H 0.0000 0.0000
;
International Tables for Crystallography
(Vol. C, Table 6.1.1.4)
;
Mn Mn 0.3368 0.7283
;
International Tables for Crystallography
(Vol. C, Tables 4.2.6.8 and 6.1.1.4)
;
N N 0.0061 0.0033
;
International Tables for Crystallography
(Vol. C, Tables 4.2.6.8 and 6.1.1.4)
;
O O 0.0106 0.0060
;
International Tables for Crystallography
(Vol. C, Tables 4.2.6.8 and 6.1.1.4)
;

loop_
_geom_angle_atom_site_label_1
_geom_angle_atom_site_label_2
_geom_angle_atom_site_label_3
_geom_angle
_geom_angle_site_symmetry_1
_geom_angle_site_symmetry_3
O3 MN1 O3 80.12(5) . 3_757
O3 MN1 O2 171.36(4) . .
O3 MN1 O2 92.76(5) 3_757 .
O3 MN1 O1 95.19(5) . .
O3 MN1 O1 111.13(5) 3_757 .
O2 MN1 O1 82.76(4) . .
O3 MN1 N2 93.82(5) . .
O3 MN1 N2 92.16(5) 3_757 .
O2 MN1 N2 91.31(4) . .
O1 MN1 N2 156.14(5) . .
O3 MN1 N1 100.63(5) . .
O3 MN1 N1 162.29(5) 3_757 .
O2 MN1 N1 87.65(5) . .
O1 MN1 N1 86.50(5) . .
N2 MN1 N1 70.12(5) . .
O3 MN1 MN1 40.22(3) . 3_757
O3 MN1 MN1 39.90(3) 3_757 3_757
O2 MN1 MN1 132.47(4) . 3_757
O1 MN1 MN1 107.17(3) . 3_757
N2 MN1 MN1 93.91(3) . 3_757
N1 MN1 MN1 138.11(4) . 3_757
C1 O1 MN1 128.90(11) . .
C3 O2 MN1 128.36(11) . .
C18Aa O3 MN1 127.7(2) . .
C18Bb O3 MN1 122.8(2) . .
C18Aa O3 MN1 132.2(2) . 3_757
C18Bb O3 MN1 125.6(2) . 3_757
MN1 O3 MN1 99.88(5) . 3_757
C6 N1 C16 117.34(14) . .
C6 N1 MN1 125.65(11) . .
C16 N1 MN1 116.79(10) . .
C15 N2 C17 118.08(13) . .
C15 N2 MN1 123.84(11) . .
C17 N2 MN1 118.02(10) . .
O1 C1 C2 125.67(16) . .
O1 C1 C4 115.97(15) . .
C2 C1 C4 118.36(15) . .
C1 C2 C3 126.27(16) . .
C1 C2 H2 116.9 . .
C3 C2 H2 116.9 . .
O2 C3 C2 125.59(16) . .
O2 C3 C5 116.12(16) . .
C2 C3 C5 118.29(16) . .
C1 C4 H4A 109.5 . .
C1 C4 H4B 109.5 . .
H4A C4 H4B 109.5 . .
C1 C4 H4C 109.5 . .
H4A C4 H4C 109.5 . .
H4B C4 H4C 109.5 . .
C3 C5 H5A 109.5 . .
C3 C5 H5B 109.5 . .
H5A C5 H5B 109.5 . .
C3 C5 H5C 109.5 . .
H5A C5 H5C 109.5 . .
H5B C5 H5C 109.5 . .
N1 C6 C7 123.41(16) . .
N1 C6 H6 118.3 . .
C7 C6 H6 118.3 . .
C8 C7 C6 119.45(16) . .
C8 C7 H7 120.3 . .
C6 C7 H7 120.3 . .
C7 C8 C9 119.25(16) . .
C7 C8 H8 120.4 . .
C9 C8 H8 120.4 . .
C16 C9 C8 117.26(15) . .
C16 C9 C10 119.48(15) . .
C8 C9 C10 123.25(15) . .
C11 C10 C9 121.14(15) . .
C11 C10 H10 119.4 . .
C9 C10 H10 119.4 . .
C10 C11 C12 120.81(15) . .
C10 C11 H11 119.6 . .
C12 C11 H11 119.6 . .
C13 C12 C17 116.98(15) . .
C13 C12 C11 123.23(15) . .
C17 C12 C11 119.78(15) . .
C14 C13 C12 119.68(15) . .
C14 C13 H13 120.2 . .
C12 C13 H13 120.2 . .
C13 C14 C15 119.39(15) . .
C13 C14 H14 120.3 . .
C15 C14 H14 120.3 . .
N2 C15 C14 122.57(15) . .
N2 C15 H15 118.7 . .
C14 C15 H15 118.7 . .
N1 C16 C9 123.28(14) . .
N1 C16 C17 117.19(14) . .
C9 C16 C17 119.53(14) . .
N2 C17 C12 123.25(14) . .
N2 C17 C16 117.51(13) . .
C12 C17 C16 119.25(14) . .
C20Aa C21 C22A 116.5(3) . .
C20Bb C21 C22B 116.0(5) . .
C19Aa C18Aa O3 111.6(7) . .
C19Aa C18Aa H18A 109.3 . .
O3 C18Aa H18A 109.3 . .
C19Aa C18Aa H18B 109.3 . .
O3 C18Aa H18B 109.3 . .
H18Aa C18Aa H18B 108.0 . .
C23Aa C24Aa C25A 120.1(5) . .
C23Aa C24Aa H24A 120.0 . .
C25Aa C24Aa H24A 120.0 . .
C24Aa C25Aa C20A 119.8(6) . .
C24Aa C25Aa H25A 120.1 . .
C20Aa C25Aa H25A 120.1 . .
C18Aa C19Aa H19A 109.5 . .
C18Aa C19Aa H19B 109.5 . .
H19Aa C19Aa H19B 109.5 . .
C18Aa C19Aa H19C 109.5 . .
H19Aa C19Aa H19C 109.5 . .
H19Ba C19Aa H19C 109.5 . .
C21 C20Aa C25A 123.8(4) . .
C21 C20Aa C26A 114.8(4) . .
C25Aa C20Aa C26A 121.5(5) . .
C23Aa C22Aa C21 119.1(5) . .
C23Aa C22Aa H22A 120.4 . .
C21 C22Aa H22A 120.4 . .
C20Aa C26Aa H26A 109.5 . .
C20Aa C26Aa H26B 109.5 . .
H26Aa C26Aa H26B 109.5 . .
C20Aa C26Aa H26C 109.5 . .
H26Aa C26Aa H26C 109.5 . .
H26Ba C26Aa H26C 109.5 . .
C24Aa C23Aa C22A 120.7(5) . .
C24Aa C23Aa H23A 119.6 . .
C22Aa C23Aa H23A 119.6 . .
C24Bb C23Bb C22B 119.6(7) . .
C24Bb C23Bb H23B 120.2 . .
C22Bb C23Bb H23B 120.2 . .
C21 C20Bb C25B 126.8(6) . .
C21 C20Bb C26B 117.2(8) . .
C25Bb C20Bb C26B 116.0(8) . .
C23Bb C24Bb C25B 119.1(7) . .
C23Bb C24Bb H24B 120.5 . .
C25Bb C24Bb H24B 120.5 . .
C23Bb C22Bb C21 119.4(7) . .
C23Bb C22Bb H22B 120.3 . .
C21 C22Bb H22B 120.3 . .
C20Bb C26Bb H26D 109.5 . .
C20Bb C26Bb H26E 109.5 . .
H26Db C26Bb H26E 109.5 . .
C20Bb C26Bb H26F 109.5 . .
H26Db C26Bb H26F 109.5 . .
H26Eb C26Bb H26F 109.5 . .
C24Bb C25Bb C20B 119.1(9) . .
C24Bb C25Bb H25B 120.5 . .
C20Bb C25Bb H25B 120.5 . .
O3 C18Bb C19B 105.7(4) . .
O3 C18Bb H18C 110.6 . .
C19Bb C18Bb H18C 110.6 . .
O3 C18Bb H18D 110.6 . .
C19Bb C18Bb H18D 110.6 . .
H18Cb C18Bb H18D 108.7 . .
C18Bb C19Bb H19D 109.5 . .
C18Bb C19Bb H19E 109.5 . .
H19Db C19Bb H19E 109.5 . .
C18Bb C19Bb H19F 109.5 . .
H19Db C19Bb H19F 109.5 . .
H19Eb C19Bb H19F 109.5 . .

loop_
_geom_bond_atom_site_label_1
_geom_bond_atom_site_label_2
_geom_bond_distance
_geom_bond_site_symmetry_2
MN1 O3 2.0844(11) .
MN1 O3 2.0983(12) 3_757
MN1 O2 2.1819(12) .
MN1 O1 2.1820(11) .
MN1 N2 2.3236(13) .
MN1 N1 2.3642(14) .
MN1 MN1 3.2014(5) 3_757
O1 C1 1.255(2) .
O2 C3 1.259(2) .
O3 C18A 1.386(5) .
O3 C18B 1.431(4) .
O3 MN1 2.0983(12) 3_757
N1 C6 1.331(2) .
N1 C16 1.358(2) .
N2 C15 1.326(2) .
N2 C17 1.359(2) .
C1 C2 1.401(2) .
C1 C4 1.515(2) .
C2 C3 1.402(2) .
C2 H2 0.9500 .
C3 C5 1.514(2) .
C4 H4A 0.9800 .
C4 H4B 0.9800 .
C4 H4C 0.9800 .
C5 H5A 0.9800 .
C5 H5B 0.9800 .
C5 H5C 0.9800 .
C6 C7 1.396(3) .
C6 H6 0.9500 .
C7 C8 1.367(3) .
C7 H7 0.9500 .
C8 C9 1.410(2) .
C8 H8 0.9500 .
C9 C16 1.408(2) .
C9 C10 1.431(2) .
C10 C11 1.354(2) .
C10 H10 0.9500 .
C11 C12 1.431(2) .
C11 H11 0.9500 .
C12 C13 1.407(2) .
C12 C17 1.408(2) .
C13 C14 1.368(2) .
C13 H13 0.9500 .
C14 C15 1.408(2) .
C14 H14 0.9500 .
C15 H15 0.9500 .
C16 C17 1.445(2) .
C21 C20B 1.216(7) .
C21 C20A 1.289(5) .
C21 C22A 1.519(7) .
C21 C22B 1.532(11) .
C18Aa C19A 1.377(10) .
C18Aa H18A 0.9900 .
C18Aa H18B 0.9900 .
C24Aa C23A 1.346(7) .
C24Aa C25A 1.396(7) .
C24Aa H24A 0.9500 .
C25Aa C20A 1.400(7) .
C25Aa H25A 0.9500 .
C19Aa H19A 0.9800 .
C19Aa H19B 0.9800 .
C19Aa H19C 0.9800 .
C20Aa C26A 1.457(7) .
C22Aa C23A 1.381(7) .
C22Aa H22A 0.9500 .
C26Aa H26A 0.9800 .
C26Aa H26B 0.9800 .
C26Aa H26C 0.9800 .
C23Aa H23A 0.9500 .
C23Bb C24B 1.380(9) .
C23Bb C22B 1.395(10) .
C23Bb H23B 0.9500 .
C20Bb C25B 1.418(11) .
C20Bb C26B 1.463(11) .
C24Bb C25B 1.393(9) .
C24Bb H24B 0.9500 .
C22Bb H22B 0.9500 .
C26Bb H26D 0.9800 .
C26Bb H26E 0.9800 .
C26Bb H26F 0.9800 .
C25Bb H25B 0.9500 .
C18Bb C19B 1.578(8) .
C18Bb H18C 0.9900 .
C18Bb H18D 0.9900 .
C19Bb H19D 0.9800 .
C19Bb H19E 0.9800 .
C19Bb H19F 0.9800 .

loop_
_geom_torsion_atom_site_label_1
_geom_torsion_atom_site_label_2
_geom_torsion_atom_site_label_3
_geom_torsion_atom_site_label_4
_geom_torsion
_geom_torsion_site_symmetry_1
MN1 O1 C1 C2 -8.3(3) .
MN1 O1 C1 C4 171.48(12) .
O1 C1 C2 C3 -1.9(3) .
C4 C1 C2 C3 178.25(19) .
MN1 O2 C3 C2 14.2(3) .
MN1 O2 C3 C5 -165.62(13) .
C1 C2 C3 O2 -1.3(3) .
C1 C2 C3 C5 178.56(19) .
C16 N1 C6 C7 -0.2(3) .
MN1 N1 C6 C7 -174.56(14) .
N1 C6 C7 C8 0.1(3) .
C6 C7 C8 C9 0.0(3) .
C7 C8 C9 C16 0.0(2) .
C7 C8 C9 C10 178.92(16) .
C16 C9 C10 C11 -0.9(2) .
C8 C9 C10 C11 -179.74(15) .
C9 C10 C11 C12 0.0(2) .
C10 C11 C12 C13 -179.78(15) .
C10 C11 C12 C17 0.9(2) .
C17 C12 C13 C14 -1.4(2) .
C11 C12 C13 C14 179.20(15) .
C12 C13 C14 C15 1.9(2) .
C17 N2 C15 C14 -1.8(2) .
MN1 N2 C15 C14 175.32(11) .
C13 C14 C15 N2 -0.2(2) .
C6 N1 C16 C9 0.3(2) .
MN1 N1 C16 C9 175.14(11) .
C6 N1 C16 C17 -179.76(14) .
MN1 N1 C16 C17 -4.93(18) .
C8 C9 C16 N1 -0.2(2) .
C10 C9 C16 N1 -179.14(15) .
C8 C9 C16 C17 179.86(14) .
C10 C9 C16 C17 0.9(2) .
C15 N2 C17 C12 2.2(2) .
MN1 N2 C17 C12 -175.07(11) .
C15 N2 C17 C16 -178.22(13) .
MN1 N2 C17 C16 4.51(17) .
C13 C12 C17 N2 -0.6(2) .
C11 C12 C17 N2 178.78(14) .
C13 C12 C17 C16 179.82(13) .
C11 C12 C17 C16 -0.8(2) .
N1 C16 C17 N2 0.4(2) .
C9 C16 C17 N2 -179.70(13) .
N1 C16 C17 C12 179.97(13) .
C9 C16 C17 C12 -0.1(2) .
MN1 O3 C18Aa C19Aa -94.1(6) .
MN1 O3 C18Aa C19Aa 91.8(5) 3_757
C23Aa C24Aa C25Aa C20Aa -0.8(8) .
C22Aa C21 C20Aa C25Aa -0.8(5) .
C22Aa C21 C20Aa C26Aa -179.2(3) .
C24Aa C25Aa C20Aa C21 0.8(7) .
C24Aa C25Aa C20Aa C26Aa 179.0(5) .
C20Aa C21 C22Aa C23Aa 0.9(5) .
C25Aa C24Aa C23Aa C22Aa 0.9(7) .
C21 C22Aa C23Aa C24Aa -0.9(6) .
C22Bb C21 C20Bb C25Bb -0.3(8) .
C22Bb C21 C20Bb C26Bb -179.5(6) .
C22Bb C23Bb C24Bb C25Bb -1.0(11) .
C24Bb C23Bb C22Bb C21 1.3(9) .
C20Bb C21 C22Bb C23Bb -0.7(7) .
C23Bb C24Bb C25Bb C20Bb 0.1(13) .
C21 C20Bb C25Bb C24Bb 0.6(13) .
C26Bb C20Bb C25Bb C24Bb 179.8(8) .
MN1 O3 C18Bb C19Bb 96.9(4) .
MN1 O3 C18Bb C19Bb -127.7(3) 3_757
